data_7003444
loop_
_publ_author_name
'Garc\'ia-\'Alvarez, Joaqu\'in'
'Graham, David V.'
'Hevia, Eva'
'Kennedy, Alan R.'
'Mulvey, Robert E.'

_publ_section_title
;
 Synthesis and characterisation of new bimetallic alkali
 metal--magnesium mixed diisopropylamide-acetylides: structural
 variations in bimetallic lithium- and sodium-heteroleptic magnesiates
;
_journal_issue 11
_journal_name_full 'Dalton Transactions'
_journal_page_first 1481
_journal_page_last 1486
_journal_paper_doi 10.1039/b716215d
_journal_year 2008
_chemical_formula_sum 'C40 H66 Li2 Mg2 N4'
_chemical_formula_weight 665.47
_chemical_name_systematic
;
?
;
_space_group_IT_number 14
_symmetry_cell_setting monoclinic
_symmetry_space_group_name_Hall '-P 2ybc'
_symmetry_space_group_name_H-M 'P 1 21/c 1'
_atom_sites_solution_hydrogens geom
_atom_sites_solution_primary direct
_atom_sites_solution_secondary difmap
_audit_creation_method SHELXL-97
_cell_angle_alpha 90.00
_cell_angle_beta 90.8884(16)
_cell_angle_gamma 90.00
_cell_formula_units_Z 4
_cell_length_a 10.5591(3)
_cell_length_b 20.3606(6)
_cell_length_c 19.3002(5)
_cell_measurement_reflns_used 9581
_cell_measurement_temperature 123(2)
_cell_measurement_theta_max 27.48
_cell_measurement_theta_min 1.00
_cell_volume 4148.8(2)
_computing_structure_refinement 'SHELXL-97 (Sheldrick, 1997)'
_diffrn_ambient_temperature 123(2)
_diffrn_measured_fraction_theta_full 0.995
_diffrn_measured_fraction_theta_max 0.995
_diffrn_measurement_device_type 'Nonius Kappa CCD'
_diffrn_measurement_method 'Omega and Phi scans'
_diffrn_radiation_monochromator graphite
_diffrn_radiation_source 'fine-focus sealed tube'
_diffrn_radiation_type MoK\a
_diffrn_radiation_wavelength 0.71073
_diffrn_reflns_av_R_equivalents 0.0564
_diffrn_reflns_av_sigmaI/netI 0.0752
_diffrn_reflns_limit_h_max 13
_diffrn_reflns_limit_h_min -13
_diffrn_reflns_limit_k_max 25
_diffrn_reflns_limit_k_min -26
_diffrn_reflns_limit_l_max 25
_diffrn_reflns_limit_l_min -25
_diffrn_reflns_number 18288
_diffrn_reflns_theta_full 27.48
_diffrn_reflns_theta_max 27.48
_diffrn_reflns_theta_min 1.45
_diffrn_standards_decay_% 0
_diffrn_standards_number 0
_exptl_absorpt_coefficient_mu 0.088
_exptl_absorpt_correction_type none
_exptl_crystal_colour colourless
_exptl_crystal_density_diffrn 1.065
_exptl_crystal_density_method 'not measured'
_exptl_crystal_description block
_exptl_crystal_F_000 1456
_exptl_crystal_size_max 0.4
_exptl_crystal_size_mid 0.4
_exptl_crystal_size_min 0.3
_refine_diff_density_max 0.360
_refine_diff_density_min -0.236
_refine_diff_density_rms 0.046
_refine_ls_extinction_method none
_refine_ls_goodness_of_fit_ref 1.014
_refine_ls_hydrogen_treatment mixed
_refine_ls_matrix_type full
_refine_ls_number_parameters 481
_refine_ls_number_reflns 9479
_refine_ls_number_restraints 0
_refine_ls_restrained_S_all 1.014
_refine_ls_R_factor_all 0.1065
_refine_ls_R_factor_gt 0.0514
_refine_ls_shift/su_max 0.001
_refine_ls_shift/su_mean 0.000
_refine_ls_structure_factor_coef Fsqd
_refine_ls_weighting_details 'calc w=1/[\s^2^(Fo^2^)+(0.0470P)^2^+1.7397P] where P=(Fo^2^+2Fc^2^)/3'
_refine_ls_weighting_scheme calc
_refine_ls_wR_factor_gt 0.1065
_refine_ls_wR_factor_ref 0.1286
_reflns_number_gt 5876
_reflns_number_total 9760
_reflns_threshold_expression I>2\s(I)
_cod_data_source_file b716215d.txt
_cod_data_source_block dvgrem201
_cod_depositor_comments
;
The following automatic conversions were performed:
'_symmetry_cell_setting' value 'Monoclinic' changed to 'monoclinic'
according to '/home/saulius/struct/CIF-dictionaries/cif_core.dic'
dictionary named 'cif_core.dic' version 2.4.1 from 2010-06-29.

Automatic conversion script
Id: cif_fix_enum 1527 2010-12-29 10:47:43Z saulius 
;
_cod_original_sg_symbol_H-M P21/c
_cod_database_code 7003444

loop_
_symmetry_equiv_pos_as_xyz
'x, y, z'
'-x, y+1/2, -z+1/2'
'-x, -y, -z'
'x, -y-1/2, z-1/2'

loop_
_atom_site_label
_atom_site_type_symbol
_atom_site_fract_x
_atom_site_fract_y
_atom_site_fract_z
_atom_site_U_iso_or_equiv
_atom_site_adp_type
_atom_site_occupancy
_atom_site_symmetry_multiplicity
_atom_site_calc_flag
_atom_site_refinement_flags
_atom_site_disorder_assembly
_atom_site_disorder_group
Li1 Li 0.5554(3) 0.09116(16) 0.69908(18) 0.0335(8) Uani 1 1 d . . .
Li2 Li 0.9255(3) 0.15590(16) 0.81715(17) 0.0317(8) Uani 1 1 d . . .
Mg1 Mg 0.74054(6) 0.05900(3) 0.79845(3) 0.02217(15) Uani 1 1 d . . .
Mg2 Mg 0.72775(6) 0.19155(3) 0.72521(3) 0.02114(15) Uani 1 1 d . . .
C1 C 0.85498(17) 0.10221(9) 0.71167(9) 0.0215(4) Uani 1 1 d . . .
C2 C 0.93349(17) 0.08682(8) 0.66932(9) 0.0197(4) Uani 1 1 d . . .
C3 C 1.02312(16) 0.06771(9) 0.61761(9) 0.0212(4) Uani 1 1 d . . .
C4 C 1.11324(18) 0.01882(9) 0.63161(10) 0.0278(4) Uani 1 1 d . . .
H4 H 1.1172 -0.0011 0.6761 0.033 Uiso 1 1 calc R . .
C5 C 1.19624(19) -0.00059(10) 0.58105(10) 0.0323(5) Uani 1 1 d . . .
H5 H 1.2575 -0.0335 0.5911 0.039 Uiso 1 1 calc R . .
C6 C 1.19103(19) 0.02748(10) 0.51571(10) 0.0324(5) Uani 1 1 d . . .
H6 H 1.2475 0.0135 0.4808 0.039 Uiso 1 1 calc R . .
C7 C 1.1031(2) 0.07585(11) 0.50190(10) 0.0354(5) Uani 1 1 d . . .
H7 H 1.0994 0.0954 0.4572 0.042 Uiso 1 1 calc R . .
C8 C 1.02034(19) 0.09629(10) 0.55213(10) 0.0306(5) Uani 1 1 d . . .
H8 H 0.9610 0.1301 0.5419 0.037 Uiso 1 1 calc R . .
C9 C 0.9628(2) -0.03050(10) 0.84263(11) 0.0408(6) Uani 1 1 d . . .
H9A H 0.8880 -0.0537 0.8595 0.061 Uiso 1 1 calc R . .
H9B H 1.0377 -0.0585 0.8486 0.061 Uiso 1 1 calc R . .
H9C H 0.9506 -0.0200 0.7934 0.061 Uiso 1 1 calc R . .
C11 C 1.10431(19) 0.06553(12) 0.86142(11) 0.0414(6) Uani 1 1 d . . .
H11A H 1.0993 0.0757 0.8118 0.062 Uiso 1 1 calc R . .
H11B H 1.1755 0.0357 0.8704 0.062 Uiso 1 1 calc R . .
H11C H 1.1170 0.1062 0.8878 0.062 Uiso 1 1 calc R . .
C12 C 0.9318(2) 0.13758(12) 0.98572(11) 0.0452(6) Uani 1 1 d . . .
H12A H 0.9946 0.1054 1.0020 0.068 Uiso 1 1 calc R . .
H12B H 0.8941 0.1594 1.0257 0.068 Uiso 1 1 calc R . .
H12C H 0.9732 0.1703 0.9565 0.068 Uiso 1 1 calc R . .
C13 C 0.8276(2) 0.10238(11) 0.94340(10) 0.0353(5) Uani 1 1 d . . .
C14 C 0.7638(2) 0.05103(13) 0.98880(11) 0.0489(7) Uani 1 1 d . . .
H14A H 0.6891 0.0334 0.9644 0.073 Uiso 1 1 calc R . .
H14B H 0.7379 0.0714 1.0323 0.073 Uiso 1 1 calc R . .
H14C H 0.8234 0.0153 0.9988 0.073 Uiso 1 1 calc R . .
C15 C 1.0956(2) 0.23797(12) 0.76481(13) 0.0462(6) Uani 1 1 d . . .
H15A H 1.1054 0.2374 0.8154 0.069 Uiso 1 1 calc R . .
H15B H 1.1676 0.2610 0.7445 0.069 Uiso 1 1 calc R . .
H15C H 1.0925 0.1928 0.7474 0.069 Uiso 1 1 calc R . .
C16 C 0.97235(19) 0.27354(11) 0.74474(10) 0.0309(5) Uani 1 1 d . . .
C17 C 0.9559(3) 0.27508(12) 0.66606(11) 0.0502(7) Uani 1 1 d . . .
H17A H 0.9453 0.2302 0.6486 0.075 Uiso 1 1 calc R . .
H17B H 1.0310 0.2949 0.6454 0.075 Uiso 1 1 calc R . .
H17C H 0.8809 0.3011 0.6537 0.075 Uiso 1 1 calc R . .
C18 C 0.9032(2) 0.31139(11) 0.88782(10) 0.0364(5) Uani 1 1 d . . .
H18A H 0.9419 0.2728 0.9099 0.055 Uiso 1 1 calc R . .
H18B H 0.8587 0.3372 0.9227 0.055 Uiso 1 1 calc R . .
H18C H 0.9693 0.3384 0.8670 0.055 Uiso 1 1 calc R . .
C19 C 0.8087(2) 0.28914(10) 0.83137(11) 0.0320(5) Uani 1 1 d . . .
C20 C 0.7464(2) 0.35006(12) 0.79875(15) 0.0639(9) Uani 1 1 d . . .
H20A H 0.8113 0.3772 0.7769 0.096 Uiso 1 1 calc R . .
H20B H 0.7045 0.3756 0.8348 0.096 Uiso 1 1 calc R . .
H20C H 0.6837 0.3363 0.7637 0.096 Uiso 1 1 calc R . .
C21 C 0.7386(2) -0.09712(10) 0.70019(12) 0.0398(5) Uani 1 1 d . . .
H21A H 0.8093 -0.0857 0.7315 0.060 Uiso 1 1 calc R . .
H21B H 0.7715 -0.1179 0.6584 0.060 Uiso 1 1 calc R . .
H21C H 0.6816 -0.1276 0.7236 0.060 Uiso 1 1 calc R . .
C22 C 0.66582(19) -0.03464(10) 0.68012(10) 0.0270(4) Uani 1 1 d . . .
C23 C 0.5631(2) -0.05232(11) 0.62623(11) 0.0365(5) Uani 1 1 d . . .
H23A H 0.5031 -0.0832 0.6466 0.055 Uiso 1 1 calc R . .
H23B H 0.6025 -0.0726 0.5859 0.055 Uiso 1 1 calc R . .
H23C H 0.5181 -0.0124 0.6118 0.055 Uiso 1 1 calc R . .
C24 C 0.5496(2) -0.03850(11) 0.85409(11) 0.0420(6) Uani 1 1 d . . .
H24A H 0.6313 -0.0607 0.8603 0.063 Uiso 1 1 calc R . .
H24B H 0.4835 -0.0638 0.8771 0.063 Uiso 1 1 calc R . .
H24C H 0.5544 0.0056 0.8744 0.063 Uiso 1 1 calc R . .
C25 C 0.51779(19) -0.03306(10) 0.77703(10) 0.0286(5) Uani 1 1 d . . .
C26 C 0.38755(19) -0.00089(11) 0.76784(12) 0.0413(6) Uani 1 1 d . . .
H26A H 0.3892 0.0431 0.7885 0.062 Uiso 1 1 calc R . .
H26B H 0.3236 -0.0277 0.7908 0.062 Uiso 1 1 calc R . .
H26C H 0.3665 0.0026 0.7183 0.062 Uiso 1 1 calc R . .
C27 C 0.5903(2) 0.12545(11) 0.52836(11) 0.0421(6) Uani 1 1 d . . .
H27A H 0.5887 0.0816 0.5492 0.063 Uiso 1 1 calc R . .
H27B H 0.6357 0.1237 0.4845 0.063 Uiso 1 1 calc R . .
H27C H 0.5033 0.1405 0.5197 0.063 Uiso 1 1 calc R . .
C28 C 0.65765(19) 0.17321(11) 0.57791(10) 0.0301(5) Uani 1 1 d . . .
C29 C 0.6739(2) 0.23978(12) 0.54206(11) 0.0428(6) Uani 1 1 d . . .
H29A H 0.5907 0.2570 0.5282 0.064 Uiso 1 1 calc R . .
H29B H 0.7261 0.2343 0.5009 0.064 Uiso 1 1 calc R . .
H29C H 0.7155 0.2706 0.5741 0.064 Uiso 1 1 calc R . .
C30 C 0.4624(2) 0.27144(10) 0.68215(11) 0.0356(5) Uani 1 1 d . . .
H30A H 0.4787 0.2628 0.7314 0.053 Uiso 1 1 calc R . .
H30B H 0.3774 0.2902 0.6761 0.053 Uiso 1 1 calc R . .
H30C H 0.5254 0.3025 0.6650 0.053 Uiso 1 1 calc R . .
C31 C 0.47098(18) 0.20739(9) 0.64158(10) 0.0248(4) Uani 1 1 d . . .
C32 C 0.36672(18) 0.16032(11) 0.66462(12) 0.0370(5) Uani 1 1 d . . .
H32A H 0.3728 0.1192 0.6386 0.055 Uiso 1 1 calc R . .
H32B H 0.2837 0.1804 0.6558 0.055 Uiso 1 1 calc R . .
H32C H 0.3769 0.1512 0.7143 0.055 Uiso 1 1 calc R . .
C33 C 0.61072(17) 0.14726(9) 0.81040(9) 0.0224(4) Uani 1 1 d . . .
C34 C 0.53127(17) 0.16224(9) 0.85262(9) 0.0208(4) Uani 1 1 d . . .
C35 C 0.43747(17) 0.18102(9) 0.90236(9) 0.0226(4) Uani 1 1 d . . .
C36 C 0.3973(2) 0.13733(11) 0.95280(11) 0.0354(5) Uani 1 1 d . . .
H36 H 0.4317 0.0942 0.9546 0.043 Uiso 1 1 calc R . .
C37 C 0.3077(2) 0.15605(12) 1.00047(11) 0.0415(6) Uani 1 1 d . . .
H37 H 0.2807 0.1257 1.0346 0.050 Uiso 1 1 calc R . .
C38 C 0.2574(2) 0.21832(12) 0.99883(11) 0.0373(5) Uani 1 1 d . . .
H38 H 0.1960 0.2310 1.0317 0.045 Uiso 1 1 calc R . .
C39 C 0.2963(2) 0.26205(11) 0.94945(11) 0.0403(6) Uani 1 1 d . . .
H39 H 0.2616 0.3051 0.9482 0.048 Uiso 1 1 calc R . .
C40 C 0.3857(2) 0.24391(10) 0.90159(11) 0.0345(5) Uani 1 1 d . . .
H40 H 0.4121 0.2747 0.8678 0.041 Uiso 1 1 calc R . .
C10 C 0.98134(19) 0.03280(10) 0.88359(10) 0.0293(5) Uani 1 1 d . . .
N1 N 0.87019(14) 0.07677(8) 0.87577(8) 0.0246(4) Uani 1 1 d . . .
N2 N 0.86192(14) 0.24428(7) 0.77933(8) 0.0215(3) Uani 1 1 d . . .
N3 N 0.61767(14) 0.00322(7) 0.73965(8) 0.0225(3) Uani 1 1 d . . .
N4 N 0.59867(14) 0.17696(7) 0.64678(7) 0.0218(3) Uani 1 1 d . . .
H10 H 0.9920(18) 0.0188(9) 0.9342(10) 0.030(5) Uiso 1 1 d . . .
H13 H 0.7637(19) 0.1353(10) 0.9331(10) 0.037(6) Uiso 1 1 d . . .
H16 H 0.9847(18) 0.3198(10) 0.7594(10) 0.032(6) Uiso 1 1 d . . .
H19 H 0.743(2) 0.2631(11) 0.8556(11) 0.042(6) Uiso 1 1 d . . .
H22 H 0.7269(17) -0.0054(9) 0.6565(9) 0.022(5) Uiso 1 1 d . . .
H25 H 0.5117(17) -0.0787(9) 0.7592(9) 0.023(5) Uiso 1 1 d . . .
H28 H 0.7477(19) 0.1547(9) 0.5839(10) 0.032(5) Uiso 1 1 d . . .
H31 H 0.4532(17) 0.2183(9) 0.5927(10) 0.025(5) Uiso 1 1 d . . .

loop_
_atom_site_aniso_label
_atom_site_aniso_U_11
_atom_site_aniso_U_22
_atom_site_aniso_U_33
_atom_site_aniso_U_23
_atom_site_aniso_U_13
_atom_site_aniso_U_12
Li1 0.038(2) 0.0241(18) 0.039(2) 0.0006(15) -0.0014(16) 0.0012(15)
Li2 0.0365(19) 0.0287(19) 0.0297(18) -0.0003(15) -0.0032(15) 0.0012(15)
Mg1 0.0250(3) 0.0201(3) 0.0214(3) 0.0004(3) 0.0003(3) 0.0011(3)
Mg2 0.0223(3) 0.0196(3) 0.0215(3) -0.0005(3) -0.0016(3) -0.0003(3)
C1 0.0233(10) 0.0180(10) 0.0230(10) -0.0010(8) -0.0014(8) -0.0006(8)
C2 0.0207(9) 0.0171(9) 0.0213(9) 0.0016(7) -0.0021(8) -0.0012(7)
C3 0.0189(9) 0.0236(10) 0.0212(9) -0.0028(8) 0.0013(7) -0.0016(8)
C4 0.0287(10) 0.0275(11) 0.0271(10) 0.0029(9) 0.0033(9) 0.0041(9)
C5 0.0298(11) 0.0297(12) 0.0376(12) -0.0001(9) 0.0071(9) 0.0099(9)
C6 0.0312(11) 0.0351(12) 0.0314(11) -0.0037(9) 0.0126(9) 0.0021(9)
C7 0.0393(12) 0.0422(13) 0.0250(10) 0.0065(10) 0.0102(9) 0.0043(10)
C8 0.0296(11) 0.0329(12) 0.0294(11) 0.0058(9) 0.0039(9) 0.0083(9)
C9 0.0473(14) 0.0331(13) 0.0418(13) -0.0009(10) -0.0042(11) 0.0175(11)
C11 0.0310(12) 0.0560(15) 0.0373(12) -0.0064(11) 0.0017(10) 0.0098(11)
C12 0.0556(15) 0.0506(15) 0.0290(12) -0.0121(11) -0.0084(11) 0.0164(12)
C13 0.0377(12) 0.0459(14) 0.0222(10) -0.0029(10) -0.0013(9) 0.0190(11)
C14 0.0375(13) 0.085(2) 0.0243(11) 0.0068(12) 0.0035(10) 0.0053(13)
C15 0.0266(12) 0.0533(16) 0.0590(16) -0.0155(12) 0.0134(11) -0.0086(11)
C16 0.0356(12) 0.0266(11) 0.0305(11) -0.0053(9) 0.0047(9) -0.0109(9)
C17 0.0783(19) 0.0413(14) 0.0314(12) -0.0021(11) 0.0134(12) -0.0250(13)
C18 0.0445(13) 0.0358(13) 0.0290(11) -0.0127(9) 0.0005(10) -0.0038(10)
C19 0.0276(11) 0.0302(12) 0.0384(12) -0.0154(10) 0.0036(9) -0.0042(9)
C20 0.0534(16) 0.0437(16) 0.093(2) -0.0373(15) -0.0351(15) 0.0239(13)
C21 0.0404(13) 0.0328(13) 0.0466(13) -0.0140(10) 0.0059(11) 0.0035(10)
C22 0.0298(11) 0.0239(11) 0.0275(11) -0.0050(8) 0.0081(9) -0.0071(9)
C23 0.0415(13) 0.0358(13) 0.0324(11) -0.0075(10) 0.0050(10) -0.0122(10)
C24 0.0507(14) 0.0406(14) 0.0349(12) 0.0044(10) 0.0123(11) -0.0087(11)
C25 0.0332(11) 0.0195(11) 0.0333(11) -0.0038(9) 0.0090(9) -0.0061(9)
C26 0.0309(12) 0.0370(13) 0.0563(15) -0.0072(11) 0.0113(11) -0.0065(10)
C27 0.0548(15) 0.0430(14) 0.0284(12) -0.0107(10) -0.0007(11) 0.0106(11)
C28 0.0276(11) 0.0406(13) 0.0221(10) -0.0001(9) 0.0011(8) 0.0076(9)
C29 0.0455(14) 0.0553(16) 0.0276(12) 0.0079(11) 0.0010(10) -0.0069(12)
C30 0.0380(12) 0.0298(12) 0.0388(12) -0.0027(10) -0.0002(10) 0.0093(10)
C31 0.0243(10) 0.0260(11) 0.0241(10) -0.0016(8) -0.0035(8) 0.0063(8)
C32 0.0222(11) 0.0370(13) 0.0517(14) -0.0046(11) 0.0001(10) 0.0042(9)
C33 0.0248(10) 0.0204(10) 0.0219(10) 0.0007(8) -0.0030(8) 0.0002(8)
C34 0.0222(10) 0.0174(9) 0.0226(10) 0.0003(8) -0.0034(8) -0.0008(7)
C35 0.0200(9) 0.0274(11) 0.0202(9) -0.0043(8) -0.0029(8) -0.0004(8)
C36 0.0407(13) 0.0329(12) 0.0329(12) 0.0037(9) 0.0075(10) 0.0035(10)
C37 0.0451(14) 0.0484(15) 0.0315(12) 0.0050(11) 0.0143(10) -0.0027(11)
C38 0.0273(11) 0.0571(15) 0.0276(11) -0.0104(11) 0.0060(9) 0.0028(10)
C39 0.0400(13) 0.0412(14) 0.0398(13) -0.0013(11) 0.0079(11) 0.0167(11)
C40 0.0388(12) 0.0317(12) 0.0333(12) 0.0040(9) 0.0092(10) 0.0092(10)
C10 0.0317(11) 0.0317(12) 0.0244(10) 0.0013(9) -0.0023(9) 0.0111(9)
N1 0.0260(8) 0.0272(9) 0.0205(8) -0.0001(7) -0.0011(7) 0.0099(7)
N2 0.0208(8) 0.0208(8) 0.0230(8) -0.0034(6) 0.0011(6) -0.0020(6)
N3 0.0224(8) 0.0190(8) 0.0262(8) -0.0018(7) 0.0055(7) -0.0023(6)
N4 0.0201(8) 0.0246(9) 0.0206(8) -0.0009(7) -0.0014(6) 0.0030(6)

loop_
_atom_type_symbol
_atom_type_description
_atom_type_scat_dispersion_real
_atom_type_scat_dispersion_imag
_atom_type_scat_source
Li Li -0.0003 0.0001 'International Tables Vol C Tables 4.2.6.8 and 6.1.1.4'
Mg Mg 0.0486 0.0363 'International Tables Vol C Tables 4.2.6.8 and 6.1.1.4'
C C 0.0033 0.0016 'International Tables Vol C Tables 4.2.6.8 and 6.1.1.4'
N N 0.0061 0.0033 'International Tables Vol C Tables 4.2.6.8 and 6.1.1.4'
H H 0.0000 0.0000 'International Tables Vol C Tables 4.2.6.8 and 6.1.1.4'

loop_
_geom_angle_atom_site_label_1
_geom_angle_atom_site_label_2
_geom_angle_atom_site_label_3
_geom_angle
_geom_angle_site_symmetry_1
_geom_angle_site_symmetry_3
_geom_angle_publ_flag
N3 Li1 N4 147.9(2) . . ?
N3 Li1 C33 90.08(14) . . ?
N4 Li1 C33 89.02(13) . . ?
N3 Li1 C31 178.56(18) . . ?
N4 Li1 C31 32.04(8) . . ?
C33 Li1 C31 91.35(12) . . ?
N3 Li1 Mg2 111.49(14) . . ?
N4 Li1 Mg2 47.09(8) . . ?
C33 Li1 Mg2 50.41(8) . . ?
C31 Li1 Mg2 69.40(9) . . ?
N3 Li1 Mg1 47.09(8) . . ?
N4 Li1 Mg1 111.98(14) . . ?
C33 Li1 Mg1 50.53(8) . . ?
C31 Li1 Mg1 134.09(13) . . ?
Mg2 Li1 Mg1 66.32(8) . . ?
N2 Li2 N1 142.03(19) . . ?
N2 Li2 C1 90.12(13) . . ?
N1 Li2 C1 91.30(14) . . ?
N2 Li2 Mg1 110.44(14) . . ?
N1 Li2 Mg1 46.77(8) . . ?
C1 Li2 Mg1 50.72(8) . . ?
N2 Li2 Mg2 46.67(8) . . ?
N1 Li2 Mg2 109.54(14) . . ?
C1 Li2 Mg2 50.95(8) . . ?
Mg1 Li2 Mg2 65.84(8) . . ?
N1 Mg1 N3 155.90(7) . . ?
N1 Mg1 C1 96.47(7) . . ?
N3 Mg1 C1 98.41(6) . . ?
N1 Mg1 C33 100.62(7) . . ?
N3 Mg1 C33 96.68(7) . . ?
C1 Mg1 C33 95.61(7) . . ?
N1 Mg1 Li2 47.27(8) . . ?
N3 Mg1 Li2 153.64(9) . . ?
C1 Mg1 Li2 55.96(8) . . ?
C33 Mg1 Li2 81.38(9) . . ?
N1 Mg1 Li1 156.05(9) . . ?
N3 Mg1 Li1 47.24(8) . . ?
C1 Mg1 Li1 77.09(9) . . ?
C33 Mg1 Li1 57.87(8) . . ?
Li2 Mg1 Li1 113.77(10) . . ?
N1 Mg1 Mg2 101.91(5) . . ?
N3 Mg1 Mg2 102.14(5) . . ?
C1 Mg1 Mg2 48.07(5) . . ?
C33 Mg1 Mg2 47.55(5) . . ?
Li2 Mg1 Mg2 57.38(7) . . ?
Li1 Mg1 Mg2 56.57(7) . . ?
N4 Mg2 N2 154.33(7) . . ?
N4 Mg2 C33 96.60(7) . . ?
N2 Mg2 C33 102.68(7) . . ?
N4 Mg2 C1 100.76(6) . . ?
N2 Mg2 C1 94.15(6) . . ?
C33 Mg2 C1 95.45(7) . . ?
N4 Mg2 Li1 47.99(8) . . ?
N2 Mg2 Li1 157.41(9) . . ?
C33 Mg2 Li1 58.28(9) . . ?
C1 Mg2 Li1 77.15(9) . . ?
N4 Mg2 Li2 155.46(9) . . ?
N2 Mg2 Li2 46.68(8) . . ?
C33 Mg2 Li2 81.20(9) . . ?
C1 Mg2 Li2 55.49(8) . . ?
Li1 Mg2 Li2 113.72(10) . . ?
N4 Mg2 Mg1 103.83(5) . . ?
N2 Mg2 Mg1 101.65(5) . . ?
C33 Mg2 Mg1 47.95(5) . . ?
C1 Mg2 Mg1 47.51(5) . . ?
Li1 Mg2 Mg1 57.11(7) . . ?
Li2 Mg2 Mg1 56.78(7) . . ?
C2 C1 Mg1 141.01(15) . . ?
C2 C1 Mg2 133.87(15) . . ?
Mg1 C1 Mg2 84.42(7) . . ?
C2 C1 Li2 118.61(16) . . ?
Mg1 C1 Li2 73.32(10) . . ?
Mg2 C1 Li2 73.56(10) . . ?
C1 C2 C3 178.03(19) . . ?
C8 C3 C4 118.51(17) . . ?
C8 C3 C2 120.78(16) . . ?
C4 C3 C2 120.70(16) . . ?
C5 C4 C3 120.29(18) . . ?
C5 C4 H4 119.9 . . ?
C3 C4 H4 119.9 . . ?
C4 C5 C6 120.61(18) . . ?
C4 C5 H5 119.7 . . ?
C6 C5 H5 119.7 . . ?
C7 C6 C5 119.25(19) . . ?
C7 C6 H6 120.4 . . ?
C5 C6 H6 120.4 . . ?
C6 C7 C8 120.84(19) . . ?
C6 C7 H7 119.6 . . ?
C8 C7 H7 119.6 . . ?
C7 C8 C3 120.48(18) . . ?
C7 C8 H8 119.8 . . ?
C3 C8 H8 119.8 . . ?
C10 C9 H9A 109.5 . . ?
C10 C9 H9B 109.5 . . ?
H9A C9 H9B 109.5 . . ?
C10 C9 H9C 109.5 . . ?
H9A C9 H9C 109.5 . . ?
H9B C9 H9C 109.5 . . ?
C10 C11 H11A 109.5 . . ?
C10 C11 H11B 109.5 . . ?
H11A C11 H11B 109.5 . . ?
C10 C11 H11C 109.5 . . ?
H11A C11 H11C 109.5 . . ?
H11B C11 H11C 109.5 . . ?
C13 C12 H12A 109.5 . . ?
C13 C12 H12B 109.5 . . ?
H12A C12 H12B 109.5 . . ?
C13 C12 H12C 109.5 . . ?
H12A C12 H12C 109.5 . . ?
H12B C12 H12C 109.5 . . ?
N1 C13 C14 114.02(19) . . ?
N1 C13 C12 114.06(18) . . ?
C14 C13 C12 109.43(17) . . ?
N1 C13 H13 106.5(12) . . ?
C14 C13 H13 106.2(12) . . ?
C12 C13 H13 106.0(12) . . ?
C13 C14 H14A 109.5 . . ?
C13 C14 H14B 109.5 . . ?
H14A C14 H14B 109.5 . . ?
C13 C14 H14C 109.5 . . ?
H14A C14 H14C 109.5 . . ?
H14B C14 H14C 109.5 . . ?
C16 C15 H15A 109.5 . . ?
C16 C15 H15B 109.5 . . ?
H15A C15 H15B 109.5 . . ?
C16 C15 H15C 109.5 . . ?
H15A C15 H15C 109.5 . . ?
H15B C15 H15C 109.5 . . ?
N2 C16 C17 112.29(17) . . ?
N2 C16 C15 111.58(17) . . ?
C17 C16 C15 110.14(19) . . ?
N2 C16 H16 110.8(12) . . ?
C17 C16 H16 106.1(11) . . ?
C15 C16 H16 105.6(11) . . ?
C16 C17 H17A 109.5 . . ?
C16 C17 H17B 109.5 . . ?
H17A C17 H17B 109.5 . . ?
C16 C17 H17C 109.5 . . ?
H17A C17 H17C 109.5 . . ?
H17B C17 H17C 109.5 . . ?
C19 C18 H18A 109.5 . . ?
C19 C18 H18B 109.5 . . ?
H18A C18 H18B 109.5 . . ?
C19 C18 H18C 109.5 . . ?
H18A C18 H18C 109.5 . . ?
H18B C18 H18C 109.5 . . ?
N2 C19 C18 114.61(17) . . ?
N2 C19 C20 112.73(18) . . ?
C18 C19 C20 108.82(17) . . ?
N2 C19 H19 105.3(13) . . ?
C18 C19 H19 105.7(12) . . ?
C20 C19 H19 109.2(12) . . ?
C19 C20 H20A 109.5 . . ?
C19 C20 H20B 109.5 . . ?
H20A C20 H20B 109.5 . . ?
C19 C20 H20C 109.5 . . ?
H20A C20 H20C 109.5 . . ?
H20B C20 H20C 109.5 . . ?
C22 C21 H21A 109.5 . . ?
C22 C21 H21B 109.5 . . ?
H21A C21 H21B 109.5 . . ?
C22 C21 H21C 109.5 . . ?
H21A C21 H21C 109.5 . . ?
H21B C21 H21C 109.5 . . ?
N3 C22 C21 114.39(16) . . ?
N3 C22 C23 113.62(16) . . ?
C21 C22 C23 108.86(16) . . ?
N3 C22 H22 106.1(10) . . ?
C21 C22 H22 106.7(10) . . ?
C23 C22 H22 106.6(10) . . ?
C22 C23 H23A 109.5 . . ?
C22 C23 H23B 109.5 . . ?
H23A C23 H23B 109.5 . . ?
C22 C23 H23C 109.5 . . ?
H23A C23 H23C 109.5 . . ?
H23B C23 H23C 109.5 . . ?
C25 C24 H24A 109.5 . . ?
C25 C24 H24B 109.5 . . ?
H24A C24 H24B 109.5 . . ?
C25 C24 H24C 109.5 . . ?
H24A C24 H24C 109.5 . . ?
H24B C24 H24C 109.5 . . ?
N3 C25 C24 111.30(16) . . ?
N3 C25 C26 112.00(16) . . ?
C24 C25 C26 109.16(18) . . ?
N3 C25 H25 109.9(11) . . ?
C24 C25 H25 106.4(10) . . ?
C26 C25 H25 107.9(11) . . ?
C25 C26 H26A 109.5 . . ?
C25 C26 H26B 109.5 . . ?
H26A C26 H26B 109.5 . . ?
C25 C26 H26C 109.5 . . ?
H26A C26 H26C 109.5 . . ?
H26B C26 H26C 109.5 . . ?
C28 C27 H27A 109.5 . . ?
C28 C27 H27B 109.5 . . ?
H27A C27 H27B 109.5 . . ?
C28 C27 H27C 109.5 . . ?
H27A C27 H27C 109.5 . . ?
H27B C27 H27C 109.5 . . ?
N4 C28 C27 113.33(17) . . ?
N4 C28 C29 114.32(17) . . ?
C27 C28 C29 109.51(17) . . ?
N4 C28 H28 108.7(11) . . ?
C27 C28 H28 104.9(11) . . ?
C29 C28 H28 105.4(11) . . ?
C28 C29 H29A 109.5 . . ?
C28 C29 H29B 109.5 . . ?
H29A C29 H29B 109.5 . . ?
C28 C29 H29C 109.5 . . ?
H29A C29 H29C 109.5 . . ?
H29B C29 H29C 109.5 . . ?
C31 C30 H30A 109.5 . . ?
C31 C30 H30B 109.5 . . ?
H30A C30 H30B 109.5 . . ?
C31 C30 H30C 109.5 . . ?
H30A C30 H30C 109.5 . . ?
H30B C30 H30C 109.5 . . ?
N4 C31 C30 112.54(15) . . ?
N4 C31 C32 112.05(15) . . ?
C30 C31 C32 109.72(17) . . ?
N4 C31 Li1 47.73(11) . . ?
C30 C31 Li1 123.31(15) . . ?
C32 C31 Li1 64.85(13) . . ?
N4 C31 H31 108.6(11) . . ?
C30 C31 H31 106.6(11) . . ?
C32 C31 H31 107.0(11) . . ?
Li1 C31 H31 129.5(11) . . ?
C31 C32 H32A 109.5 . . ?
C31 C32 H32B 109.5 . . ?
H32A C32 H32B 109.5 . . ?
C31 C32 H32C 109.5 . . ?
H32A C32 H32C 109.5 . . ?
H32B C32 H32C 109.5 . . ?
C34 C33 Mg2 141.02(15) . . ?
C34 C33 Mg1 133.52(15) . . ?
Mg2 C33 Mg1 84.50(7) . . ?
C34 C33 Li1 122.45(16) . . ?
Mg2 C33 Li1 71.31(10) . . ?
Mg1 C33 Li1 71.60(9) . . ?
C33 C34 C35 179.1(2) . . ?
C36 C35 C40 118.16(18) . . ?
C36 C35 C34 121.13(18) . . ?
C40 C35 C34 120.71(18) . . ?
C37 C36 C35 120.6(2) . . ?
C37 C36 H36 119.7 . . ?
C35 C36 H36 119.7 . . ?
C38 C37 C36 120.4(2) . . ?
C38 C37 H37 119.8 . . ?
C36 C37 H37 119.8 . . ?
C39 C38 C37 119.6(2) . . ?
C39 C38 H38 120.2 . . ?
C37 C38 H38 120.2 . . ?
C38 C39 C40 120.4(2) . . ?
C38 C39 H39 119.8 . . ?
C40 C39 H39 119.8 . . ?
C39 C40 C35 120.7(2) . . ?
C39 C40 H40 119.6 . . ?
C35 C40 H40 119.6 . . ?
N1 C10 C9 111.28(16) . . ?
N1 C10 C11 112.54(17) . . ?
C9 C10 C11 109.10(18) . . ?
N1 C10 H10 110.0(11) . . ?
C9 C10 H10 105.7(11) . . ?
C11 C10 H10 107.9(11) . . ?
C13 N1 C10 111.93(14) . . ?
C13 N1 Mg1 119.80(12) . . ?
C10 N1 Mg1 119.23(12) . . ?
C13 N1 Li2 107.53(16) . . ?
C10 N1 Li2 107.34(15) . . ?
Mg1 N1 Li2 85.97(11) . . ?
C19 N2 C16 111.67(15) . . ?
C19 N2 Mg2 113.81(12) . . ?
C16 N2 Mg2 121.64(12) . . ?
C19 N2 Li2 115.27(16) . . ?
C16 N2 Li2 104.97(15) . . ?
Mg2 N2 Li2 86.66(11) . . ?
C22 N3 C25 111.92(14) . . ?
C22 N3 Mg1 119.70(11) . . ?
C25 N3 Mg1 117.03(12) . . ?
C22 N3 Li1 105.63(15) . . ?
C25 N3 Li1 113.12(15) . . ?
Mg1 N3 Li1 85.68(11) . . ?
C28 N4 C31 110.81(14) . . ?
C28 N4 Mg2 112.84(11) . . ?
C31 N4 Mg2 125.72(12) . . ?
C28 N4 Li1 119.57(15) . . ?
C31 N4 Li1 100.22(15) . . ?
Mg2 N4 Li1 84.92(11) . . ?

loop_
_geom_bond_atom_site_label_1
_geom_bond_atom_site_label_2
_geom_bond_distance
_geom_bond_site_symmetry_2
_geom_bond_publ_flag
Li1 N3 2.058(4) . ?
Li1 N4 2.072(4) . ?
Li1 C33 2.495(4) . ?
Li1 C31 2.756(4) . ?
Li1 Mg2 2.778(3) . ?
Li1 Mg1 2.795(3) . ?
Li2 N2 2.051(4) . ?
Li2 N1 2.058(4) . ?
Li2 C1 2.418(4) . ?
Li2 Mg1 2.795(3) . ?
Li2 Mg2 2.814(3) . ?
Mg1 N1 2.0417(16) . ?
Mg1 N3 2.0532(16) . ?
Mg1 C1 2.259(2) . ?
Mg1 C33 2.2741(19) . ?
Mg1 Mg2 3.0485(9) . ?
Mg2 N4 2.0428(15) . ?
Mg2 N2 2.0506(15) . ?
Mg2 C33 2.260(2) . ?
Mg2 C1 2.2787(19) . ?
C1 C2 1.214(2) . ?
C2 C3 1.440(3) . ?
C3 C8 1.391(3) . ?
C3 C4 1.400(3) . ?
C4 C5 1.380(3) . ?
C4 H4 0.9500 . ?
C5 C6 1.385(3) . ?
C5 H5 0.9500 . ?
C6 C7 1.376(3) . ?
C6 H6 0.9500 . ?
C7 C8 1.380(3) . ?
C7 H7 0.9500 . ?
C8 H8 0.9500 . ?
C9 C10 1.523(3) . ?
C9 H9A 0.9800 . ?
C9 H9B 0.9800 . ?
C9 H9C 0.9800 . ?
C11 C10 1.527(3) . ?
C11 H11A 0.9800 . ?
C11 H11B 0.9800 . ?
C11 H11C 0.9800 . ?
C12 C13 1.537(3) . ?
C12 H12A 0.9800 . ?
C12 H12B 0.9800 . ?
C12 H12C 0.9800 . ?
C13 N1 1.482(2) . ?
C13 C14 1.528(3) . ?
C13 H13 0.97(2) . ?
C14 H14A 0.9800 . ?
C14 H14B 0.9800 . ?
C14 H14C 0.9800 . ?
C15 C16 1.534(3) . ?
C15 H15A 0.9800 . ?
C15 H15B 0.9800 . ?
C15 H15C 0.9800 . ?
C16 N2 1.478(2) . ?
C16 C17 1.526(3) . ?
C16 H16 0.99(2) . ?
C17 H17A 0.9800 . ?
C17 H17B 0.9800 . ?
C17 H17C 0.9800 . ?
C18 C19 1.534(3) . ?
C18 H18A 0.9800 . ?
C18 H18B 0.9800 . ?
C18 H18C 0.9800 . ?
C19 N2 1.475(2) . ?
C19 C20 1.535(3) . ?
C19 H19 0.99(2) . ?
C20 H20A 0.9800 . ?
C20 H20B 0.9800 . ?
C20 H20C 0.9800 . ?
C21 C22 1.533(3) . ?
C21 H21A 0.9800 . ?
C21 H21B 0.9800 . ?
C21 H21C 0.9800 . ?
C22 N3 1.480(2) . ?
C22 C23 1.534(3) . ?
C22 H22 0.994(19) . ?
C23 H23A 0.9800 . ?
C23 H23B 0.9800 . ?
C23 H23C 0.9800 . ?
C24 C25 1.524(3) . ?
C24 H24A 0.9800 . ?
C24 H24B 0.9800 . ?
C24 H24C 0.9800 . ?
C25 N3 1.484(2) . ?
C25 C26 1.531(3) . ?
C25 H25 0.992(19) . ?
C26 H26A 0.9800 . ?
C26 H26B 0.9800 . ?
C26 H26C 0.9800 . ?
C27 C28 1.531(3) . ?
C27 H27A 0.9800 . ?
C27 H27B 0.9800 . ?
C27 H27C 0.9800 . ?
C28 N4 1.479(2) . ?
C28 C29 1.533(3) . ?
C28 H28 1.03(2) . ?
C29 H29A 0.9800 . ?
C29 H29B 0.9800 . ?
C29 H29C 0.9800 . ?
C30 C31 1.525(3) . ?
C30 H30A 0.9800 . ?
C30 H30B 0.9800 . ?
C30 H30C 0.9800 . ?
C31 N4 1.486(2) . ?
C31 C32 1.531(3) . ?
C31 H31 0.985(19) . ?
C32 H32A 0.9800 . ?
C32 H32B 0.9800 . ?
C32 H32C 0.9800 . ?
C33 C34 1.217(3) . ?
C34 C35 1.442(3) . ?
C35 C36 1.390(3) . ?
C35 C40 1.392(3) . ?
C36 C37 1.384(3) . ?
C36 H36 0.9500 . ?
C37 C38 1.375(3) . ?
C37 H37 0.9500 . ?
C38 C39 1.372(3) . ?
C38 H38 0.9500 . ?
C39 C40 1.381(3) . ?
C39 H39 0.9500 . ?
C40 H40 0.9500 . ?
C10 N1 1.482(2) . ?
C10 H10 1.022(19) . ?

loop_
_geom_torsion_atom_site_label_1
_geom_torsion_atom_site_label_2
_geom_torsion_atom_site_label_3
_geom_torsion_atom_site_label_4
_geom_torsion
_geom_torsion_site_symmetry_1
_geom_torsion_site_symmetry_2
_geom_torsion_site_symmetry_3
_geom_torsion_site_symmetry_4
_geom_torsion_publ_flag
N2 Li2 Mg1 N1 -143.6(2) . . . . ?
C1 Li2 Mg1 N1 144.01(13) . . . . ?
Mg2 Li2 Mg1 N1 -157.66(12) . . . . ?
N2 Li2 Mg1 N3 57.3(3) . . . . ?
N1 Li2 Mg1 N3 -159.14(15) . . . . ?
C1 Li2 Mg1 N3 -15.1(2) . . . . ?
Mg2 Li2 Mg1 N3 43.2(2) . . . . ?
N2 Li2 Mg1 C1 72.43(14) . . . . ?
N1 Li2 Mg1 C1 -144.01(13) . . . . ?
Mg2 Li2 Mg1 C1 58.32(7) . . . . ?
N2 Li2 Mg1 C33 -30.37(14) . . . . ?
N1 Li2 Mg1 C33 113.18(10) . . . . ?
C1 Li2 Mg1 C33 -102.80(9) . . . . ?
Mg2 Li2 Mg1 C33 -44.48(6) . . . . ?
N2 Li2 Mg1 Li1 18.75(19) . . . . ?
N1 Li2 Mg1 Li1 162.30(11) . . . . ?
C1 Li2 Mg1 Li1 -53.69(12) . . . . ?
Mg2 Li2 Mg1 Li1 4.64(11) . . . . ?
N2 Li2 Mg1 Mg2 14.11(10) . . . . ?
N1 Li2 Mg1 Mg2 157.66(12) . . . . ?
C1 Li2 Mg1 Mg2 -58.32(7) . . . . ?
N3 Li1 Mg1 N1 -168.77(18) . . . . ?
N4 Li1 Mg1 N1 40.5(3) . . . . ?
C33 Li1 Mg1 N1 -28.6(3) . . . . ?
C31 Li1 Mg1 N1 12.4(4) . . . . ?
Mg2 Li1 Mg1 N1 28.7(2) . . . . ?
N4 Li1 Mg1 N3 -150.7(2) . . . . ?
C33 Li1 Mg1 N3 140.18(14) . . . . ?
C31 Li1 Mg1 N3 -178.8(3) . . . . ?
Mg2 Li1 Mg1 N3 -162.53(13) . . . . ?
N3 Li1 Mg1 C1 114.61(11) . . . . ?
N4 Li1 Mg1 C1 -36.08(14) . . . . ?
C33 Li1 Mg1 C1 -105.21(9) . . . . ?
C31 Li1 Mg1 C1 -64.24(19) . . . . ?
Mg2 Li1 Mg1 C1 -47.92(6) . . . . ?
N3 Li1 Mg1 C33 -140.18(14) . . . . ?
N4 Li1 Mg1 C33 69.13(14) . . . . ?
C31 Li1 Mg1 C33 40.97(17) . . . . ?
Mg2 Li1 Mg1 C33 57.29(7) . . . . ?
N3 Li1 Mg1 Li2 157.85(11) . . . . ?
N4 Li1 Mg1 Li2 7.16(19) . . . . ?
C33 Li1 Mg1 Li2 -61.97(12) . . . . ?
C31 Li1 Mg1 Li2 -21.0(2) . . . . ?
Mg2 Li1 Mg1 Li2 -4.68(11) . . . . ?
N3 Li1 Mg1 Mg2 162.53(13) . . . . ?
N4 Li1 Mg1 Mg2 11.84(10) . . . . ?
C33 Li1 Mg1 Mg2 -57.29(7) . . . . ?
C31 Li1 Mg1 Mg2 -16.32(15) . . . . ?
N3 Li1 Mg2 N4 151.3(2) . . . . ?
C33 Li1 Mg2 N4 -137.61(13) . . . . ?
C31 Li1 Mg2 N4 -27.51(8) . . . . ?
Mg1 Li1 Mg2 N4 164.94(13) . . . . ?
N3 Li1 Mg2 N2 -35.5(3) . . . . ?
N4 Li1 Mg2 N2 173.18(19) . . . . ?
C33 Li1 Mg2 N2 35.6(3) . . . . ?
C31 Li1 Mg2 N2 145.67(19) . . . . ?
Mg1 Li1 Mg2 N2 -21.9(3) . . . . ?
N3 Li1 Mg2 C33 -71.12(15) . . . . ?
N4 Li1 Mg2 C33 137.61(13) . . . . ?
C31 Li1 Mg2 C33 110.10(11) . . . . ?
Mg1 Li1 Mg2 C33 -57.45(7) . . . . ?
N3 Li1 Mg2 C1 33.68(14) . . . . ?
N4 Li1 Mg2 C1 -117.59(11) . . . . ?
C33 Li1 Mg2 C1 104.80(9) . . . . ?
C31 Li1 Mg2 C1 -145.10(9) . . . . ?
Mg1 Li1 Mg2 C1 47.35(6) . . . . ?
N3 Li1 Mg2 Li2 -9.02(19) . . . . ?
N4 Li1 Mg2 Li2 -160.29(11) . . . . ?
C33 Li1 Mg2 Li2 62.09(12) . . . . ?
C31 Li1 Mg2 Li2 172.19(9) . . . . ?
Mg1 Li1 Mg2 Li2 4.65(11) . . . . ?
N3 Li1 Mg2 Mg1 -13.67(10) . . . . ?
N4 Li1 Mg2 Mg1 -164.94(13) . . . . ?
C33 Li1 Mg2 Mg1 57.45(7) . . . . ?
C31 Li1 Mg2 Mg1 167.55(11) . . . . ?
N2 Li2 Mg2 N4 156.54(17) . . . . ?
N1 Li2 Mg2 N4 -58.8(3) . . . . ?
C1 Li2 Mg2 N4 16.3(2) . . . . ?
Mg1 Li2 Mg2 N4 -41.8(2) . . . . ?
N1 Li2 Mg2 N2 144.6(2) . . . . ?
C1 Li2 Mg2 N2 -140.28(14) . . . . ?
Mg1 Li2 Mg2 N2 161.70(13) . . . . ?
N2 Li2 Mg2 C33 -116.83(11) . . . . ?
N1 Li2 Mg2 C33 27.77(13) . . . . ?
C1 Li2 Mg2 C33 102.89(9) . . . . ?
Mg1 Li2 Mg2 C33 44.86(6) . . . . ?
N2 Li2 Mg2 C1 140.28(14) . . . . ?
N1 Li2 Mg2 C1 -75.11(14) . . . . ?
Mg1 Li2 Mg2 C1 -58.02(7) . . . . ?
N2 Li2 Mg2 Li1 -166.36(11) . . . . ?
N1 Li2 Mg2 Li1 -21.75(18) . . . . ?
C1 Li2 Mg2 Li1 53.36(12) . . . . ?
Mg1 Li2 Mg2 Li1 -4.66(11) . . . . ?
N2 Li2 Mg2 Mg1 -161.70(13) . . . . ?
N1 Li2 Mg2 Mg1 -17.09(9) . . . . ?
C1 Li2 Mg2 Mg1 58.02(7) . . . . ?
N1 Mg1 Mg2 N4 -179.98(7) . . . . ?
N3 Mg1 Mg2 N4 1.56(7) . . . . ?
C1 Mg1 Mg2 N4 92.02(8) . . . . ?
C33 Mg1 Mg2 N4 -86.41(8) . . . . ?
Li2 Mg1 Mg2 N4 163.45(10) . . . . ?
Li1 Mg1 Mg2 N4 -11.47(10) . . . . ?
N1 Mg1 Mg2 N2 3.09(7) . . . . ?
N3 Mg1 Mg2 N2 -175.37(6) . . . . ?
C1 Mg1 Mg2 N2 -84.92(8) . . . . ?
C33 Mg1 Mg2 N2 96.65(8) . . . . ?
Li2 Mg1 Mg2 N2 -13.49(10) . . . . ?
Li1 Mg1 Mg2 N2 171.60(10) . . . . ?
N1 Mg1 Mg2 C33 -93.57(8) . . . . ?
N3 Mg1 Mg2 C33 87.97(8) . . . . ?
C1 Mg1 Mg2 C33 178.43(9) . . . . ?
Li2 Mg1 Mg2 C33 -110.14(11) . . . . ?
Li1 Mg1 Mg2 C33 74.94(11) . . . . ?
N1 Mg1 Mg2 C1 88.01(8) . . . . ?
N3 Mg1 Mg2 C1 -90.46(8) . . . . ?
C33 Mg1 Mg2 C1 -178.43(9) . . . . ?
Li2 Mg1 Mg2 C1 71.43(10) . . . . ?
Li1 Mg1 Mg2 C1 -103.49(11) . . . . ?
N1 Mg1 Mg2 Li1 -168.51(10) . . . . ?
N3 Mg1 Mg2 Li1 13.03(10) . . . . ?
C1 Mg1 Mg2 Li1 103.49(11) . . . . ?
C33 Mg1 Mg2 Li1 -74.94(11) . . . . ?
Li2 Mg1 Mg2 Li1 174.91(12) . . . . ?
N1 Mg1 Mg2 Li2 16.58(10) . . . . ?
N3 Mg1 Mg2 Li2 -161.89(10) . . . . ?
C1 Mg1 Mg2 Li2 -71.43(10) . . . . ?
C33 Mg1 Mg2 Li2 110.14(11) . . . . ?
Li1 Mg1 Mg2 Li2 -174.91(12) . . . . ?
N1 Mg1 C1 C2 89.4(2) . . . . ?
N3 Mg1 C1 C2 -71.6(2) . . . . ?
C33 Mg1 C1 C2 -169.2(2) . . . . ?
Li2 Mg1 C1 C2 115.1(2) . . . . ?
Li1 Mg1 C1 C2 -114.0(2) . . . . ?
Mg2 Mg1 C1 C2 -170.4(3) . . . . ?
N1 Mg1 C1 Mg2 -100.22(6) . . . . ?
N3 Mg1 C1 Mg2 98.80(6) . . . . ?
C33 Mg1 C1 Mg2 1.17(6) . . . . ?
Li2 Mg1 C1 Mg2 -74.48(9) . . . . ?
Li1 Mg1 C1 Mg2 56.36(8) . . . . ?
N1 Mg1 C1 Li2 -25.74(10) . . . . ?
N3 Mg1 C1 Li2 173.27(10) . . . . ?
C33 Mg1 C1 Li2 75.64(10) . . . . ?
Li1 Mg1 C1 Li2 130.84(12) . . . . ?
Mg2 Mg1 C1 Li2 74.48(10) . . . . ?
N4 Mg2 C1 C2 72.7(2) . . . . ?
N2 Mg2 C1 C2 -86.4(2) . . . . ?
C33 Mg2 C1 C2 170.47(19) . . . . ?
Li1 Mg2 C1 C2 114.8(2) . . . . ?
Li2 Mg2 C1 C2 -114.1(2) . . . . ?
Mg1 Mg2 C1 C2 171.6(2) . . . . ?
N4 Mg2 C1 Mg1 -98.97(6) . . . . ?
N2 Mg2 C1 Mg1 102.01(6) . . . . ?
C33 Mg2 C1 Mg1 -1.17(6) . . . . ?
Li1 Mg2 C1 Mg1 -56.88(8) . . . . ?
Li2 Mg2 C1 Mg1 74.23(10) . . . . ?
N4 Mg2 C1 Li2 -173.20(10) . . . . ?
N2 Mg2 C1 Li2 27.78(10) . . . . ?
C33 Mg2 C1 Li2 -75.40(10) . . . . ?
Li1 Mg2 C1 Li2 -131.11(12) . . . . ?
Mg1 Mg2 C1 Li2 -74.23(10) . . . . ?
N2 Li2 C1 C2 103.76(19) . . . . ?
N1 Li2 C1 C2 -114.18(18) . . . . ?
Mg1 Li2 C1 C2 -139.54(18) . . . . ?
Mg2 Li2 C1 C2 131.46(18) . . . . ?
N2 Li2 C1 Mg1 -116.70(13) . . . . ?
N1 Li2 C1 Mg1 25.36(10) . . . . ?
Mg2 Li2 C1 Mg1 -89.00(7) . . . . ?
N2 Li2 C1 Mg2 -27.70(10) . . . . ?
N1 Li2 C1 Mg2 114.36(13) . . . . ?
Mg1 Li2 C1 Mg2 89.00(7) . . . . ?
Mg1 C1 C2 C3 82(6) . . . . ?
Mg2 C1 C2 C3 -85(6) . . . . ?
Li2 C1 C2 C3 -179(100) . . . . ?
C1 C2 C3 C8 64(6) . . . . ?
C1 C2 C3 C4 -115(6) . . . . ?
C8 C3 C4 C5 -0.5(3) . . . . ?
C2 C3 C4 C5 178.01(18) . . . . ?
C3 C4 C5 C6 -0.5(3) . . . . ?
C4 C5 C6 C7 1.0(3) . . . . ?
C5 C6 C7 C8 -0.3(3) . . . . ?
C6 C7 C8 C3 -0.8(3) . . . . ?
C4 C3 C8 C7 1.2(3) . . . . ?
C2 C3 C8 C7 -177.33(18) . . . . ?
N3 Li1 C31 N4 -89(7) . . . . ?
C33 Li1 C31 N4 86.00(15) . . . . ?
Mg2 Li1 C31 N4 39.62(10) . . . . ?
Mg1 Li1 C31 N4 55.58(19) . . . . ?
N3 Li1 C31 C30 -180(100) . . . . ?
N4 Li1 C31 C30 -91.3(2) . . . . ?
C33 Li1 C31 C30 -5.3(2) . . . . ?
Mg2 Li1 C31 C30 -51.66(18) . . . . ?
Mg1 Li1 C31 C30 -35.7(3) . . . . ?
N3 Li1 C31 C32 82(7) . . . . ?
N4 Li1 C31 C32 170.8(2) . . . . ?
C33 Li1 C31 C32 -103.19(16) . . . . ?
Mg2 Li1 C31 C32 -149.56(15) . . . . ?
Mg1 Li1 C31 C32 -133.6(2) . . . . ?
N4 Mg2 C33 C34 -88.6(2) . . . . ?
N2 Mg2 C33 C34 74.4(2) . . . . ?
C1 Mg2 C33 C34 169.9(2) . . . . ?
Li1 Mg2 C33 C34 -118.8(2) . . . . ?
Li2 Mg2 C33 C34 116.1(2) . . . . ?
Mg1 Mg2 C33 C34 168.8(3) . . . . ?
N4 Mg2 C33 Mg1 102.69(6) . . . . ?
N2 Mg2 C33 Mg1 -94.35(6) . . . . ?
C1 Mg2 C33 Mg1 1.17(6) . . . . ?
Li1 Mg2 C33 Mg1 72.41(9) . . . . ?
Li2 Mg2 C33 Mg1 -52.63(8) . . . . ?
N4 Mg2 C33 Li1 30.28(10) . . . . ?
N2 Mg2 C33 Li1 -166.76(10) . . . . ?
C1 Mg2 C33 Li1 -71.25(10) . . . . ?
Li2 Mg2 C33 Li1 -125.05(11) . . . . ?
Mg1 Mg2 C33 Li1 -72.41(9) . . . . ?
N1 Mg1 C33 C34 -73.8(2) . . . . ?
N3 Mg1 C33 C34 89.4(2) . . . . ?
C1 Mg1 C33 C34 -171.43(19) . . . . ?
Li2 Mg1 C33 C34 -117.1(2) . . . . ?
Li1 Mg1 C33 C34 117.6(2) . . . . ?
Mg2 Mg1 C33 C34 -170.3(2) . . . . ?
N1 Mg1 C33 Mg2 96.50(7) . . . . ?
N3 Mg1 C33 Mg2 -100.36(6) . . . . ?
C1 Mg1 C33 Mg2 -1.18(7) . . . . ?
Li2 Mg1 C33 Mg2 53.11(8) . . . . ?
Li1 Mg1 C33 Mg2 -72.11(10) . . . . ?
N1 Mg1 C33 Li1 168.60(10) . . . . ?
N3 Mg1 C33 Li1 -28.25(10) . . . . ?
C1 Mg1 C33 Li1 70.93(10) . . . . ?
Li2 Mg1 C33 Li1 125.21(12) . . . . ?
Mg2 Mg1 C33 Li1 72.11(10) . . . . ?
N3 Li1 C33 C34 -102.5(2) . . . . ?
N4 Li1 C33 C34 109.64(19) . . . . ?
C31 Li1 C33 C34 77.68(19) . . . . ?
Mg2 Li1 C33 C34 139.24(19) . . . . ?
Mg1 Li1 C33 C34 -130.42(19) . . . . ?
N3 Li1 C33 Mg2 118.31(13) . . . . ?
N4 Li1 C33 Mg2 -29.59(9) . . . . ?
C31 Li1 C33 Mg2 -61.56(9) . . . . ?
Mg1 Li1 C33 Mg2 90.34(7) . . . . ?
N3 Li1 C33 Mg1 27.97(10) . . . . ?
N4 Li1 C33 Mg1 -119.94(13) . . . . ?
C31 Li1 C33 Mg1 -151.90(12) . . . . ?
Mg2 Li1 C33 Mg1 -90.34(7) . . . . ?
Mg2 C33 C34 C35 -8(12) . . . . ?
Mg1 C33 C34 C35 156(12) . . . . ?
Li1 C33 C34 C35 -109(12) . . . . ?
C33 C34 C35 C36 -165(100) . . . . ?
C33 C34 C35 C40 14(12) . . . . ?
C40 C35 C36 C37 0.4(3) . . . . ?
C34 C35 C36 C37 179.67(19) . . . . ?
C35 C36 C37 C38 -0.3(3) . . . . ?
C36 C37 C38 C39 0.1(3) . . . . ?
C37 C38 C39 C40 -0.1(3) . . . . ?
C38 C39 C40 C35 0.2(3) . . . . ?
C36 C35 C40 C39 -0.4(3) . . . . ?
C34 C35 C40 C39 -179.64(19) . . . . ?
C14 C13 N1 C10 -71.5(2) . . . . ?
C12 C13 N1 C10 55.2(2) . . . . ?
C14 C13 N1 Mg1 75.30(19) . . . . ?
C12 C13 N1 Mg1 -157.98(14) . . . . ?
C14 C13 N1 Li2 170.80(17) . . . . ?
C12 C13 N1 Li2 -62.5(2) . . . . ?
C9 C10 N1 C13 132.23(19) . . . . ?
C11 C10 N1 C13 -105.0(2) . . . . ?
C9 C10 N1 Mg1 -14.8(2) . . . . ?
C11 C10 N1 Mg1 107.99(17) . . . . ?
C9 C10 N1 Li2 -110.01(19) . . . . ?
C11 C10 N1 Li2 12.8(2) . . . . ?
N3 Mg1 N1 C13 -94.9(2) . . . . ?
C1 Mg1 N1 C13 137.26(15) . . . . ?
C33 Mg1 N1 C13 40.29(16) . . . . ?
Li2 Mg1 N1 C13 107.91(18) . . . . ?
Li1 Mg1 N1 C13 64.6(3) . . . . ?
Mg2 Mg1 N1 C13 88.82(14) . . . . ?
N3 Mg1 N1 C10 49.6(2) . . . . ?
C1 Mg1 N1 C10 -78.28(15) . . . . ?
C33 Mg1 N1 C10 -175.25(14) . . . . ?
Li2 Mg1 N1 C10 -107.63(18) . . . . ?
Li1 Mg1 N1 C10 -150.9(2) . . . . ?
Mg2 Mg1 N1 C10 -126.72(13) . . . . ?
N3 Mg1 N1 Li2 157.22(17) . . . . ?
C1 Mg1 N1 Li2 29.34(12) . . . . ?
C33 Mg1 N1 Li2 -67.62(12) . . . . ?
Li1 Mg1 N1 Li2 -43.3(3) . . . . ?
Mg2 Mg1 N1 Li2 -19.10(11) . . . . ?
N2 Li2 N1 C13 -55.2(3) . . . . ?
C1 Li2 N1 C13 -147.08(13) . . . . ?
Mg1 Li2 N1 C13 -120.02(13) . . . . ?
Mg2 Li2 N1 C13 -98.43(15) . . . . ?
N2 Li2 N1 C10 -175.8(3) . . . . ?
C1 Li2 N1 C10 92.33(15) . . . . ?
Mg1 Li2 N1 C10 119.39(13) . . . . ?
Mg2 Li2 N1 C10 140.99(14) . . . . ?
N2 Li2 N1 Mg1 64.8(3) . . . . ?
C1 Li2 N1 Mg1 -27.06(10) . . . . ?
Mg2 Li2 N1 Mg1 21.59(12) . . . . ?
C18 C19 N2 C16 -57.0(2) . . . . ?
C20 C19 N2 C16 68.2(2) . . . . ?
C18 C19 N2 Mg2 160.63(14) . . . . ?
C20 C19 N2 Mg2 -74.2(2) . . . . ?
C18 C19 N2 Li2 62.7(2) . . . . ?
C20 C19 N2 Li2 -172.08(18) . . . . ?
C17 C16 N2 C19 -124.41(19) . . . . ?
C15 C16 N2 C19 111.38(19) . . . . ?
C17 C16 N2 Mg2 14.6(2) . . . . ?
C15 C16 N2 Mg2 -109.58(16) . . . . ?
C17 C16 N2 Li2 110.01(19) . . . . ?
C15 C16 N2 Li2 -14.2(2) . . . . ?
N4 Mg2 N2 C19 86.2(2) . . . . ?
C33 Mg2 N2 C19 -51.54(14) . . . . ?
C1 Mg2 N2 C19 -148.08(13) . . . . ?
Li1 Mg2 N2 C19 -82.0(3) . . . . ?
Li2 Mg2 N2 C19 -116.21(17) . . . . ?
Mg1 Mg2 N2 C19 -100.65(13) . . . . ?
N4 Mg2 N2 C16 -52.0(2) . . . . ?
C33 Mg2 N2 C16 170.21(14) . . . . ?
C1 Mg2 N2 C16 73.67(15) . . . . ?
Li1 Mg2 N2 C16 139.7(2) . . . . ?
Li2 Mg2 N2 C16 105.54(18) . . . . ?
Mg1 Mg2 N2 C16 121.10(14) . . . . ?
N4 Mg2 N2 Li2 -157.56(17) . . . . ?
C33 Mg2 N2 Li2 64.67(12) . . . . ?
C1 Mg2 N2 Li2 -31.87(12) . . . . ?
Li1 Mg2 N2 Li2 34.2(3) . . . . ?
Mg1 Mg2 N2 Li2 15.56(11) . . . . ?
N1 Li2 N2 C19 52.3(3) . . . . ?
C1 Li2 N2 C19 144.56(14) . . . . ?
Mg1 Li2 N2 C19 97.01(16) . . . . ?
Mg2 Li2 N2 C19 114.81(14) . . . . ?
N1 Li2 N2 C16 175.6(3) . . . . ?
C1 Li2 N2 C16 -92.14(14) . . . . ?
Mg1 Li2 N2 C16 -139.70(14) . . . . ?
Mg2 Li2 N2 C16 -121.89(13) . . . . ?
N1 Li2 N2 Mg2 -62.5(3) . . . . ?
C1 Li2 N2 Mg2 29.75(10) . . . . ?
Mg1 Li2 N2 Mg2 -17.80(12) . . . . ?
C21 C22 N3 C25 -66.8(2) . . . . ?
C23 C22 N3 C25 59.0(2) . . . . ?
C21 C22 N3 Mg1 75.70(19) . . . . ?
C23 C22 N3 Mg1 -158.45(13) . . . . ?
C21 C22 N3 Li1 169.68(17) . . . . ?
C23 C22 N3 Li1 -64.5(2) . . . . ?
C24 C25 N3 C22 126.24(18) . . . . ?
C26 C25 N3 C22 -111.25(18) . . . . ?
C24 C25 N3 Mg1 -17.3(2) . . . . ?
C26 C25 N3 Mg1 105.15(16) . . . . ?
C24 C25 N3 Li1 -114.57(19) . . . . ?
C26 C25 N3 Li1 7.9(2) . . . . ?
N1 Mg1 N3 C22 -85.6(2) . . . . ?
C1 Mg1 N3 C22 41.93(14) . . . . ?
C33 Mg1 N3 C22 138.63(13) . . . . ?
Li2 Mg1 N3 C22 54.6(2) . . . . ?
Li1 Mg1 N3 C22 105.54(17) . . . . ?
Mg2 Mg1 N3 C22 90.69(13) . . . . ?
N1 Mg1 N3 C25 55.0(2) . . . . ?
C1 Mg1 N3 C25 -177.41(13) . . . . ?
C33 Mg1 N3 C25 -80.70(13) . . . . ?
Li2 Mg1 N3 C25 -164.78(19) . . . . ?
Li1 Mg1 N3 C25 -113.79(17) . . . . ?
Mg2 Mg1 N3 C25 -128.64(12) . . . . ?
N1 Mg1 N3 Li1 168.84(18) . . . . ?
C1 Mg1 N3 Li1 -63.61(12) . . . . ?
C33 Mg1 N3 Li1 33.09(12) . . . . ?
Li2 Mg1 N3 Li1 -51.0(2) . . . . ?
Mg2 Mg1 N3 Li1 -14.85(11) . . . . ?
N4 Li1 N3 C22 -61.0(4) . . . . ?
C33 Li1 N3 C22 -149.28(13) . . . . ?
C31 Li1 N3 C22 25(7) . . . . ?
Mg2 Li1 N3 C22 -102.47(16) . . . . ?
Mg1 Li1 N3 C22 -119.65(13) . . . . ?
N4 Li1 N3 C25 176.3(3) . . . . ?
C33 Li1 N3 C25 87.98(15) . . . . ?
C31 Li1 N3 C25 -97(7) . . . . ?
Mg2 Li1 N3 C25 134.79(15) . . . . ?
Mg1 Li1 N3 C25 117.60(14) . . . . ?
N4 Li1 N3 Mg1 58.7(3) . . . . ?
C33 Li1 N3 Mg1 -29.62(10) . . . . ?
C31 Li1 N3 Mg1 145(7) . . . . ?
Mg2 Li1 N3 Mg1 17.19(13) . . . . ?
C27 C28 N4 C31 -67.4(2) . . . . ?
C29 C28 N4 C31 59.1(2) . . . . ?
C27 C28 N4 Mg2 145.75(14) . . . . ?
C29 C28 N4 Mg2 -87.80(17) . . . . ?
C27 C28 N4 Li1 48.4(2) . . . . ?
C29 C28 N4 Li1 174.82(17) . . . . ?
C30 C31 N4 C28 -117.53(18) . . . . ?
C32 C31 N4 C28 118.26(18) . . . . ?
Li1 C31 N4 C28 127.23(18) . . . . ?
C30 C31 N4 Mg2 24.2(2) . . . . ?
C32 C31 N4 Mg2 -100.05(17) . . . . ?
Li1 C31 N4 Mg2 -91.08(16) . . . . ?
C30 C31 N4 Li1 115.24(18) . . . . ?
C32 C31 N4 Li1 -8.97(19) . . . . ?
N2 Mg2 N4 C28 66.0(2) . . . . ?
C33 Mg2 N4 C28 -155.27(13) . . . . ?
C1 Mg2 N4 C28 -58.42(14) . . . . ?
Li1 Mg2 N4 C28 -120.01(17) . . . . ?
Li2 Mg2 N4 C28 -72.0(3) . . . . ?
Mg1 Mg2 N4 C28 -107.03(12) . . . . ?
N2 Mg2 N4 C31 -75.0(2) . . . . ?
C33 Mg2 N4 C31 63.69(15) . . . . ?
C1 Mg2 N4 C31 160.54(14) . . . . ?
Li1 Mg2 N4 C31 98.95(18) . . . . ?
Li2 Mg2 N4 C31 146.9(2) . . . . ?
Mg1 Mg2 N4 C31 111.93(14) . . . . ?
N2 Mg2 N4 Li1 -173.96(17) . . . . ?
C33 Mg2 N4 Li1 -35.26(12) . . . . ?
C1 Mg2 N4 Li1 61.59(12) . . . . ?
Li2 Mg2 N4 Li1 48.0(2) . . . . ?
Mg1 Mg2 N4 Li1 12.99(11) . . . . ?
N3 Li1 N4 C28 56.1(4) . . . . ?
C33 Li1 N4 C28 144.73(14) . . . . ?
C31 Li1 N4 C28 -121.16(18) . . . . ?
Mg2 Li1 N4 C28 113.43(15) . . . . ?
Mg1 Li1 N4 C28 98.56(17) . . . . ?
N3 Li1 N4 C31 177.3(3) . . . . ?
C33 Li1 N4 C31 -94.11(13) . . . . ?
Mg2 Li1 N4 C31 -125.41(12) . . . . ?
Mg1 Li1 N4 C31 -140.28(14) . . . . ?
N3 Li1 N4 Mg2 -57.3(3) . . . . ?
C33 Li1 N4 Mg2 31.30(9) . . . . ?
C31 Li1 N4 Mg2 125.41(12) . . . . ?
Mg1 Li1 N4 Mg2 -14.87(12) . . . . ?
